data_4073425
loop_
_publ_author_name
'Wang, Yuzhong'
'Quillian, Brandon'
'Wannere, Chaitanya S.'
'Wei, Pingrong'
'Schleyer, Paul v. R.'
'Robinson, Gregory H.'

_publ_section_title
;
 A Trimetallic Compound Containing Zn&#x2212;Zr Bonds:&#x00A0;
 Cp2Zr(ZnR)2(Cp = C5H5; R = C6H3-2,6-(2,4,6-i-Pr3C6H2)2)
;
_journal_issue 12
_journal_name_full Organometallics
_journal_page_first 3054
_journal_paper_doi 10.1021/om700319k
_journal_volume 26
_journal_year 2007
_chemical_formula_sum 'C86 H118 O Zn2 Zr'
_chemical_formula_weight 1389.76
_chemical_name_systematic
; 
 ? 
;
_space_group_IT_number 60
_symmetry_cell_setting orthorhombic
_symmetry_space_group_name_Hall '-P 2n 2ab'
_symmetry_space_group_name_H-M 'P b c n'
_atom_sites_solution_hydrogens geom
_atom_sites_solution_primary direct
_atom_sites_solution_secondary difmap
_audit_creation_method SHELXL-97
_cell_angle_alpha 90.00
_cell_angle_beta 90.00
_cell_angle_gamma 90.00
_cell_formula_units_Z 4
_cell_length_a 15.8883(17)
_cell_length_b 17.6831(19)
_cell_length_c 29.505(3)
_cell_measurement_temperature 273(2)
_cell_volume 8289.6(15)
_computing_structure_refinement 'SHELXL-97 (Sheldrick, 1997)'
_computing_structure_solution 'SHELXS-97 (Sheldrick, 1990)'
_diffrn_ambient_temperature 273(2)
_diffrn_measured_fraction_theta_full 1.000
_diffrn_measured_fraction_theta_max 1.000
_diffrn_radiation_monochromator graphite
_diffrn_radiation_source 'fine-focus sealed tube'
_diffrn_radiation_type MoK\a
_diffrn_radiation_wavelength 0.71073
_diffrn_reflns_av_R_equivalents 0.0708
_diffrn_reflns_av_sigmaI/netI 0.0358
_diffrn_reflns_limit_h_max 20
_diffrn_reflns_limit_h_min -20
_diffrn_reflns_limit_k_max 22
_diffrn_reflns_limit_k_min -22
_diffrn_reflns_limit_l_max 38
_diffrn_reflns_limit_l_min -38
_diffrn_reflns_number 102792
_diffrn_reflns_theta_full 27.48
_diffrn_reflns_theta_max 27.48
_diffrn_reflns_theta_min 2.21
_exptl_absorpt_coefficient_mu 0.738
_exptl_absorpt_correction_T_max 0.9299
_exptl_absorpt_correction_T_min 0.8091
_exptl_absorpt_correction_type multi-scan
_exptl_absorpt_process_details 'BRUKER SADABS'
_exptl_crystal_colour orange-red
_exptl_crystal_density_diffrn 1.114
_exptl_crystal_density_method 'not measured'
_exptl_crystal_F_000 2968
_exptl_crystal_size_max 0.30
_exptl_crystal_size_mid 0.30
_exptl_crystal_size_min 0.10
_refine_diff_density_max 1.080
_refine_diff_density_min -1.478
_refine_diff_density_rms 0.082
_refine_ls_extinction_method none
_refine_ls_goodness_of_fit_ref 1.045
_refine_ls_hydrogen_treatment constr
_refine_ls_matrix_type full
_refine_ls_number_parameters 461
_refine_ls_number_reflns 9507
_refine_ls_number_restraints 171
_refine_ls_restrained_S_all 1.038
_refine_ls_R_factor_all 0.1236
_refine_ls_R_factor_gt 0.0654
_refine_ls_shift/su_max 0.001
_refine_ls_shift/su_mean 0.000
_refine_ls_structure_factor_coef Fsqd
_refine_ls_weighting_details 'calc w=1/[\s^2^(Fo^2^)+(0.0981P)^2^+14.2793P] where P=(Fo^2^+2Fc^2^)/3'
_refine_ls_weighting_scheme calc
_refine_ls_wR_factor_gt 0.1782
_refine_ls_wR_factor_ref 0.2304
_reflns_number_gt 5205
_reflns_number_total 9507
_reflns_threshold_expression >2sigma(I)
_cod_data_source_file om700319k-file005.cif
_cod_data_source_block compound_2
_cod_depositor_comments
;
The following automatic conversions were performed:

'_symmetry_cell_setting' value 'Orthorhombic' changed to
'orthorhombic' according to
/home/saulius/struct/CIF-dictionaries/cif_core.dic dictionary named
'cif_core.dic' version 2.4.1 from 2010-06-29.

Automatic conversion script
Id: cif_fix_values 1715 2011-07-08 13:25:40Z adriana 
;
_cod_original_sg_symbol_H-M Pbcn
_cod_original_formula_sum 'C86 H118 O1 Zn2 Zr1'
_cod_database_code 4073425

loop_
_symmetry_equiv_pos_as_xyz
'x, y, z'
'-x+1/2, -y+1/2, z+1/2'
'-x, y, -z+1/2'
'x+1/2, -y+1/2, -z'
'-x, -y, -z'
'x-1/2, y-1/2, -z-1/2'
'x, -y, z-1/2'
'-x-1/2, y-1/2, z'

loop_
_atom_site_label
_atom_site_type_symbol
_atom_site_fract_x
_atom_site_fract_y
_atom_site_fract_z
_atom_site_U_iso_or_equiv
_atom_site_adp_type
_atom_site_occupancy
_atom_site_symmetry_multiplicity
_atom_site_calc_flag
_atom_site_refinement_flags
_atom_site_disorder_assembly
_atom_site_disorder_group
Zr1 Zr 0.0000 0.22458(3) 0.2500 0.04880(18) Uani 1 2 d S . .
Zn1 Zn -0.00462(3) 0.12290(3) 0.321464(18) 0.05193(18) Uani 1 1 d . . .
C1 C -0.0145(3) 0.0600(2) 0.37745(15) 0.0473(10) Uani 1 1 d . . .
C2 C -0.0895(3) 0.0560(2) 0.40245(15) 0.0483(10) Uani 1 1 d . . .
C3 C -0.0971(3) 0.0057(3) 0.43867(16) 0.0599(12) Uani 1 1 d . . .
H3A H -0.1473 0.0029 0.4548 0.072 Uiso 1 1 calc R . .
C4 C -0.0303(3) -0.0400(3) 0.45066(18) 0.0663(14) Uani 1 1 d . . .
H4A H -0.0365 -0.0748 0.4740 0.080 Uiso 1 1 calc R . .
C5 C 0.0449(3) -0.0344(3) 0.42841(18) 0.0633(13) Uani 1 1 d . . .
H5A H 0.0903 -0.0640 0.4374 0.076 Uiso 1 1 calc R . .
C6 C 0.0537(3) 0.0154(3) 0.39242(16) 0.0518(11) Uani 1 1 d . . .
C7 C 0.1396(3) 0.0246(3) 0.37119(17) 0.0558(11) Uani 1 1 d . A .
C8 C 0.1677(3) -0.0263(3) 0.33821(19) 0.0679(14) Uani 1 1 d . . .
C9 C 0.2479(3) -0.0148(4) 0.3197(2) 0.0844(18) Uani 1 1 d . A .
H9A H 0.2661 -0.0476 0.2970 0.101 Uiso 1 1 calc R . .
C10 C 0.3000(3) 0.0406(4) 0.3329(2) 0.0841(18) Uani 1 1 d . . .
C11 C 0.2720(4) 0.0897(4) 0.3664(2) 0.0859(18) Uani 1 1 d . A .
H11A H 0.3073 0.1285 0.3760 0.103 Uiso 1 1 calc R . .
C12 C 0.1922(3) 0.0826(3) 0.38610(19) 0.0697(14) Uani 1 1 d . . .
C13 C 0.1674(4) 0.1346(4) 0.4257(3) 0.099(2) Uani 1 1 d . A .
H13A H 0.1076 0.1259 0.4319 0.119 Uiso 1 1 calc R . .
C14 C 0.2161(6) 0.1130(6) 0.4685(3) 0.145(4) Uani 1 1 d . . .
H14A H 0.2000 0.1459 0.4929 0.218 Uiso 1 1 calc R A .
H14B H 0.2753 0.1180 0.4630 0.218 Uiso 1 1 calc R . .
H14C H 0.2035 0.0616 0.4765 0.218 Uiso 1 1 calc R . .
C15 C 0.1780(8) 0.2183(5) 0.4161(4) 0.173(5) Uani 1 1 d . . .
H15A H 0.1456 0.2318 0.3899 0.259 Uiso 1 1 calc R A .
H15B H 0.2363 0.2291 0.4106 0.259 Uiso 1 1 calc R . .
H15C H 0.1589 0.2470 0.4417 0.259 Uiso 1 1 calc R . .
C16 C 0.3873(5) 0.0492(6) 0.3121(3) 0.136(3) Uani 1 1 d . A .
H16A H 0.3854 0.0159 0.2856 0.164 Uiso 1 1 calc R . .
C17 C 0.3979(7) 0.1271(7) 0.2917(5) 0.219(7) Uani 1 1 d . . .
H17A H 0.4527 0.1311 0.2782 0.328 Uiso 1 1 calc R A .
H17B H 0.3921 0.1646 0.3150 0.328 Uiso 1 1 calc R . .
H17C H 0.3556 0.1350 0.2689 0.328 Uiso 1 1 calc R . .
C18 C 0.4512(5) 0.0168(10) 0.3393(5) 0.251(8) Uani 1 1 d . . .
H18A H 0.5047 0.0230 0.3247 0.377 Uiso 1 1 calc R A .
H18B H 0.4399 -0.0360 0.3435 0.377 Uiso 1 1 calc R . .
H18C H 0.4523 0.0416 0.3683 0.377 Uiso 1 1 calc R . .
C19 C 0.1164(17) -0.0973(14) 0.3294(6) 0.080(5) Uani 0.63(3) 1 d PU A 1
H19A H 0.0583 -0.0890 0.3394 0.096 Uiso 0.63(3) 1 calc PR A 1
C20 C 0.1525(11) -0.1667(8) 0.3539(8) 0.111(6) Uani 0.63(3) 1 d PU A 1
H20A H 0.1529 -0.1576 0.3860 0.166 Uiso 0.63(3) 1 calc PR A 1
H20B H 0.2089 -0.1758 0.3437 0.166 Uiso 0.63(3) 1 calc PR A 1
H20C H 0.1181 -0.2101 0.3475 0.166 Uiso 0.63(3) 1 calc PR A 1
C21 C 0.1167(11) -0.1156(15) 0.2782(6) 0.120(7) Uani 0.63(3) 1 d PU A 1
H21A H 0.0954 -0.0731 0.2616 0.180 Uiso 0.63(3) 1 calc PR A 1
H21B H 0.0817 -0.1589 0.2726 0.180 Uiso 0.63(3) 1 calc PR A 1
H21C H 0.1732 -0.1263 0.2686 0.180 Uiso 0.63(3) 1 calc PR A 1
C19' C 0.110(3) -0.0811(19) 0.3118(12) 0.082(7) Uani 0.37(3) 1 d PU A 2
H19B H 0.0549 -0.0789 0.3270 0.098 Uiso 0.37(3) 1 calc PR A 2
C20' C 0.144(2) -0.1575(18) 0.3214(16) 0.136(10) Uani 0.37(3) 1 d PU A 2
H20D H 0.1111 -0.1946 0.3055 0.204 Uiso 0.37(3) 1 calc PR A 2
H20E H 0.1411 -0.1671 0.3533 0.204 Uiso 0.37(3) 1 calc PR A 2
H20F H 0.2013 -0.1601 0.3114 0.204 Uiso 0.37(3) 1 calc PR A 2
C21' C 0.093(2) -0.067(2) 0.2628(9) 0.125(9) Uani 0.37(3) 1 d PU A 2
H21D H 0.0568 -0.1065 0.2512 0.187 Uiso 0.37(3) 1 calc PR A 2
H21E H 0.1447 -0.0670 0.2463 0.187 Uiso 0.37(3) 1 calc PR A 2
H21F H 0.0652 -0.0191 0.2593 0.187 Uiso 0.37(3) 1 calc PR A 2
C22 C -0.1616(3) 0.1085(3) 0.39344(15) 0.0512(11) Uani 1 1 d . . .
C23 C -0.2328(3) 0.0844(3) 0.36993(18) 0.0624(13) Uani 1 1 d . . .
C24 C -0.3001(3) 0.1340(4) 0.3641(2) 0.0794(17) Uani 1 1 d . . .
H24A H -0.3471 0.1179 0.3480 0.095 Uiso 1 1 calc R . .
C25 C -0.2988(4) 0.2063(4) 0.3815(2) 0.0825(18) Uani 1 1 d . . .
C26 C -0.2282(4) 0.2292(3) 0.4051(2) 0.0801(17) Uani 1 1 d . . .
H26A H -0.2269 0.2778 0.4171 0.096 Uiso 1 1 calc R . .
C27 C -0.1590(3) 0.1825(3) 0.41160(19) 0.0669(14) Uani 1 1 d . . .
C28 C -0.0863(4) 0.2102(4) 0.4400(2) 0.092(2) Uani 1 1 d . . .
H28A H -0.0402 0.1740 0.4358 0.111 Uiso 1 1 calc R . .
C29 C -0.1073(7) 0.2101(6) 0.4895(3) 0.154(4) Uani 1 1 d . . .
H29A H -0.1271 0.1609 0.4981 0.231 Uiso 1 1 calc R . .
H29B H -0.1504 0.2469 0.4953 0.231 Uiso 1 1 calc R . .
H29C H -0.0580 0.2225 0.5067 0.231 Uiso 1 1 calc R . .
C30 C -0.0537(6) 0.2867(5) 0.4254(3) 0.145(4) Uani 1 1 d . . .
H30A H -0.0389 0.2850 0.3939 0.217 Uiso 1 1 calc R . .
H30B H -0.0049 0.2995 0.4430 0.217 Uiso 1 1 calc R . .
H30C H -0.0966 0.3241 0.4301 0.217 Uiso 1 1 calc R . .
C31 C -0.3750(5) 0.2600(6) 0.3749(3) 0.133(3) Uani 1 1 d . . .
H31A H -0.3490 0.3044 0.3890 0.160 Uiso 1 1 calc R . .
C32 C -0.3824(6) 0.2908(6) 0.3322(4) 0.181(5) Uani 1 1 d . . .
H32A H -0.4294 0.3248 0.3315 0.272 Uiso 1 1 calc R . .
H32B H -0.3910 0.2511 0.3105 0.272 Uiso 1 1 calc R . .
H32C H -0.3319 0.3179 0.3248 0.272 Uiso 1 1 calc R . .
C33 C -0.4383(6) 0.2494(6) 0.4083(4) 0.179(5) Uani 1 1 d . . .
H33A H -0.4828 0.2853 0.4035 0.268 Uiso 1 1 calc R . .
H33B H -0.4145 0.2567 0.4378 0.268 Uiso 1 1 calc R . .
H33C H -0.4605 0.1990 0.4060 0.268 Uiso 1 1 calc R . .
C34 C -0.2404(4) 0.0046(3) 0.3524(2) 0.0802(17) Uani 1 1 d . . .
H34A H -0.1845 -0.0187 0.3541 0.096 Uiso 1 1 calc R . .
C35 C -0.3006(5) -0.0434(5) 0.3804(3) 0.139(3) Uani 1 1 d . . .
H35A H -0.2828 -0.0434 0.4115 0.209 Uiso 1 1 calc R . .
H35B H -0.3006 -0.0943 0.3690 0.209 Uiso 1 1 calc R . .
H35C H -0.3564 -0.0228 0.3783 0.209 Uiso 1 1 calc R . .
C36 C -0.2694(7) 0.0003(5) 0.3036(3) 0.157(4) Uani 1 1 d . . .
H36A H -0.2316 0.0286 0.2847 0.236 Uiso 1 1 calc R . .
H36B H -0.3251 0.0211 0.3011 0.236 Uiso 1 1 calc R . .
H36C H -0.2701 -0.0516 0.2940 0.236 Uiso 1 1 calc R . .
C37 C 0.085(2) 0.3390(17) 0.2498(15) 0.107(8) Uani 0.45(2) 1 d PU . 1
H37 H 0.0574 0.3840 0.2563 0.128 Uiso 0.45(2) 1 calc PR . 1
C38 C -0.125(3) 0.288(4) 0.2218(12) 0.105(9) Uani 0.45(2) 1 d PU . 1
H38 H -0.1324 0.2989 0.1912 0.126 Uiso 0.45(2) 1 calc PR . 1
C39 C 0.1526(18) 0.223(2) 0.2597(11) 0.109(7) Uani 0.45(2) 1 d PU . 1
H39 H 0.1759 0.1813 0.2747 0.130 Uiso 0.45(2) 1 calc PR . 1
C40 C 0.138(2) 0.2308(16) 0.2130(12) 0.105(6) Uani 0.45(2) 1 d PU . 1
H40 H 0.1513 0.1971 0.1898 0.126 Uiso 0.45(2) 1 calc PR . 1
C41 C 0.0985(17) 0.3038(12) 0.2097(8) 0.107(6) Uani 0.45(2) 1 d PU . 1
H41 H 0.0832 0.3251 0.1821 0.129 Uiso 0.45(2) 1 calc PR . 1
C37' C 0.1194(17) 0.3189(16) 0.2489(15) 0.106(6) Uani 0.55(2) 1 d PU . 2
H37' H 0.1095 0.3694 0.2417 0.127 Uiso 0.55(2) 1 calc PR . 2
C38' C -0.114(3) 0.289(3) 0.2070(11) 0.108(8) Uani 0.55(2) 1 d PU . 2
H38' H -0.0962 0.3133 0.1806 0.130 Uiso 0.55(2) 1 calc PR . 2
C39' C 0.1414(11) 0.2184(14) 0.2877(7) 0.101(5) Uani 0.55(2) 1 d PU . 2
H39' H 0.1486 0.1845 0.3115 0.121 Uiso 0.55(2) 1 calc PR . 2
C40' C 0.1581(16) 0.2006(16) 0.2423(9) 0.107(6) Uani 0.55(2) 1 d PU . 2
H40' H 0.1772 0.1546 0.2310 0.128 Uiso 0.55(2) 1 calc PR . 2
C41' C 0.1405(18) 0.2650(15) 0.2176(11) 0.113(6) Uani 0.55(2) 1 d PU . 2
H41' H 0.1427 0.2706 0.1863 0.135 Uiso 0.55(2) 1 calc PR . 2
O1 O 0.0000 0.5000 0.5000 0.204 Uiso 1 2 d S . .
C42 C 0.1569 0.4264 0.4938 0.176 Uiso 0.596(8) 1 d PU B 1
H42A H 0.1931 0.4238 0.4678 0.263 Uiso 0.596(8) 1 calc PR B 1
H42B H 0.1408 0.3763 0.5027 0.263 Uiso 0.596(8) 1 calc PR B 1
H42C H 0.1861 0.4506 0.5183 0.263 Uiso 0.596(8) 1 calc PR B 1
C43 C 0.0796 0.4713 0.4822 0.150 Uiso 0.596(8) 1 d PU B 1
H43A H 0.1046 0.5175 0.4706 0.180 Uiso 0.596(8) 1 calc PR B 1
H43B H 0.0603 0.4448 0.4553 0.180 Uiso 0.596(8) 1 calc PR B 1
C42' C 0.0859 0.3989 0.4937 0.150 Uiso 0.404(8) 1 d PU B 2
H42D H 0.1237 0.3608 0.5047 0.225 Uiso 0.404(8) 1 calc PR B 2
H42E H 0.1141 0.4293 0.4714 0.225 Uiso 0.404(8) 1 calc PR B 2
H42F H 0.0376 0.3753 0.4802 0.225 Uiso 0.404(8) 1 calc PR B 2
C43' C 0.0592 0.4464 0.5309 0.150 Uiso 0.404(8) 1 d PU B 2
H43D H 0.1055 0.4737 0.5448 0.180 Uiso 0.404(8) 1 calc PR B 2
H43C H 0.0278 0.4188 0.5538 0.180 Uiso 0.404(8) 1 calc PR B 2

loop_
_atom_site_aniso_label
_atom_site_aniso_U_11
_atom_site_aniso_U_22
_atom_site_aniso_U_33
_atom_site_aniso_U_23
_atom_site_aniso_U_13
_atom_site_aniso_U_12
Zr1 0.0579(4) 0.0424(3) 0.0461(3) 0.000 0.0067(3) 0.000
Zn1 0.0499(3) 0.0526(3) 0.0533(3) 0.0056(2) 0.0050(2) 0.0012(2)
C1 0.045(2) 0.045(2) 0.053(2) 0.0050(19) 0.0010(18) -0.0016(18)
C2 0.040(2) 0.050(2) 0.054(3) 0.001(2) 0.0018(18) 0.0026(18)
C3 0.045(2) 0.074(3) 0.061(3) 0.011(2) 0.013(2) 0.003(2)
C4 0.059(3) 0.073(4) 0.066(3) 0.022(3) 0.002(2) 0.004(3)
C5 0.050(3) 0.065(3) 0.075(3) 0.013(3) -0.002(2) 0.009(2)
C6 0.038(2) 0.055(3) 0.062(3) 0.002(2) 0.0004(19) 0.0035(19)
C7 0.039(2) 0.063(3) 0.066(3) 0.007(2) -0.001(2) 0.007(2)
C8 0.045(3) 0.080(4) 0.078(3) -0.004(3) 0.004(2) 0.006(3)
C9 0.045(3) 0.111(5) 0.097(4) -0.016(4) 0.011(3) 0.010(3)
C10 0.048(3) 0.117(5) 0.088(4) -0.003(4) 0.015(3) -0.001(3)
C11 0.057(3) 0.102(5) 0.098(5) 0.000(4) -0.005(3) -0.029(3)
C12 0.049(3) 0.084(4) 0.076(4) 0.000(3) 0.001(2) -0.005(3)
C13 0.066(4) 0.115(6) 0.115(6) -0.037(5) 0.012(4) -0.025(4)
C14 0.162(9) 0.192(10) 0.082(5) -0.012(6) 0.008(5) -0.039(7)
C15 0.221(13) 0.112(8) 0.185(10) -0.050(7) 0.009(9) -0.006(8)
C16 0.059(4) 0.181(9) 0.169(8) -0.032(7) 0.035(5) -0.026(5)
C17 0.170(11) 0.165(11) 0.321(18) -0.058(11) 0.159(12) -0.070(9)
C18 0.037(4) 0.38(2) 0.340(18) -0.078(16) 0.017(7) 0.016(8)
C19 0.053(6) 0.089(10) 0.096(10) -0.024(8) 0.011(9) 0.004(7)
C20 0.112(10) 0.072(7) 0.149(14) -0.006(9) 0.023(10) 0.012(6)
C21 0.099(10) 0.151(18) 0.111(10) -0.049(11) -0.003(8) -0.014(11)
C19' 0.057(13) 0.085(14) 0.103(15) -0.029(13) 0.023(15) -0.012(10)
C20' 0.14(2) 0.111(17) 0.16(3) 0.008(18) -0.02(2) 0.004(15)
C21' 0.13(2) 0.11(2) 0.134(16) -0.018(14) -0.053(16) -0.004(16)
C22 0.043(2) 0.061(3) 0.050(2) 0.007(2) 0.0090(19) 0.008(2)
C23 0.041(2) 0.069(3) 0.077(3) 0.010(3) 0.008(2) 0.004(2)
C24 0.047(3) 0.093(5) 0.099(4) 0.019(4) -0.002(3) 0.014(3)
C25 0.055(3) 0.100(5) 0.092(4) 0.033(4) 0.018(3) 0.027(3)
C26 0.082(4) 0.066(4) 0.092(4) 0.003(3) 0.018(3) 0.025(3)
C27 0.057(3) 0.070(3) 0.074(3) 0.005(3) 0.004(2) 0.016(3)
C28 0.087(4) 0.078(4) 0.111(5) -0.029(4) -0.019(4) 0.023(3)
C29 0.183(10) 0.175(10) 0.105(7) -0.007(6) -0.047(6) 0.043(8)
C30 0.145(8) 0.119(7) 0.171(9) -0.023(6) -0.041(7) -0.040(6)
C31 0.084(5) 0.162(8) 0.154(8) 0.058(6) 0.027(5) 0.066(5)
C32 0.131(8) 0.217(12) 0.196(10) 0.112(9) 0.016(7) 0.100(8)
C33 0.119(7) 0.226(12) 0.192(10) 0.019(9) 0.051(7) 0.104(8)
C34 0.054(3) 0.077(4) 0.109(5) -0.008(3) -0.016(3) 0.000(3)
C35 0.092(5) 0.112(6) 0.214(10) 0.023(6) 0.013(6) -0.024(5)
C36 0.205(11) 0.121(7) 0.146(8) -0.040(6) -0.057(8) 0.008(7)
C37 0.12(2) 0.080(13) 0.124(13) -0.021(12) 0.028(17) -0.050(12)
C38 0.098(15) 0.15(2) 0.06(2) 0.05(2) 0.028(16) 0.079(15)
C39 0.052(9) 0.148(17) 0.126(15) -0.025(15) 0.003(14) -0.013(11)
C40 0.085(11) 0.122(14) 0.107(12) -0.031(12) 0.047(10) -0.040(12)
C41 0.126(14) 0.097(11) 0.099(11) 0.007(8) 0.047(10) -0.063(9)
C37' 0.105(16) 0.088(11) 0.125(13) -0.002(11) 0.020(14) -0.049(9)
C38' 0.120(19) 0.140(15) 0.066(19) 0.037(16) 0.009(13) 0.047(15)
C39' 0.071(9) 0.123(13) 0.108(10) -0.003(11) -0.024(9) -0.014(8)
C40' 0.065(8) 0.123(12) 0.132(14) -0.039(10) 0.020(11) -0.003(9)
C41' 0.091(11) 0.139(15) 0.109(10) -0.011(10) 0.037(9) -0.043(13)

loop_
_atom_type_symbol
_atom_type_description
_atom_type_scat_dispersion_real
_atom_type_scat_dispersion_imag
_atom_type_scat_source
C C 0.0033 0.0016 'International Tables Vol C Tables 4.2.6.8 and 6.1.1.4'
H H 0.0000 0.0000 'International Tables Vol C Tables 4.2.6.8 and 6.1.1.4'
O O 0.0106 0.0060 'International Tables Vol C Tables 4.2.6.8 and 6.1.1.4'
Zn Zn 0.2839 1.4301 'International Tables Vol C Tables 4.2.6.8 and 6.1.1.4'
Zr Zr -2.9673 0.5597 'International Tables Vol C Tables 4.2.6.8 and 6.1.1.4'

loop_
_geom_angle_atom_site_label_1
_geom_angle_atom_site_label_2
_geom_angle_atom_site_label_3
_geom_angle
_geom_angle_site_symmetry_1
_geom_angle_site_symmetry_3
C41 Zr1 C38' 87.3(12) 3 3
C41 Zr1 C37 32.4(11) 3 3
C38' Zr1 C37 91.2(16) 3 3
C41 Zr1 C40 34.4(8) 3 3
C38' Zr1 C40 113.8(11) 3 3
C37 Zr1 C40 57.6(11) 3 3
C41 Zr1 C39 54.7(11) 3 3
C38' Zr1 C39 142.1(15) 3 3
C37 Zr1 C39 57.3(11) 3 3
C40 Zr1 C39 33.3(11) 3 3
C41 Zr1 C38 95.2(15) 3 3
C38' Zr1 C38 10.9(10) 3 3
C37 Zr1 C38 94(2) 3 3
C40 Zr1 C38 123.9(12) 3 3
C39 Zr1 C38 149.1(17) 3 3
C41 Zr1 C41' 22.8(7) 3 3
C38' Zr1 C41' 108.6(12) 3 3
C37 Zr1 C41' 43.5(9) 3 3
C40 Zr1 C41' 14.2(7) 3 3
C39 Zr1 C41' 34.2(10) 3 3
C38 Zr1 C41' 117.4(13) 3 3
C41 Zr1 C39' 70.3(8) 3 3
C38' Zr1 C39' 153.8(15) 3 3
C37 Zr1 C39' 62.6(11) 3 3
C40 Zr1 C39' 53.0(9) 3 3
C39 Zr1 C39' 19.7(7) 3 3
C38 Zr1 C39' 155(2) 3 3
C41' Zr1 C39' 52.4(9) 3 3
C41 Zr1 C37' 28.8(10) 3 3
C38' Zr1 C37' 103.6(18) 3 3
C37 Zr1 C37' 14.9(9) 3 3
C40 Zr1 C37' 45.0(7) 3 3
C39 Zr1 C37' 42.8(13) 3 3
C38 Zr1 C37' 107.6(18) 3 3
C41' Zr1 C37' 31.4(8) 3 3
C39' Zr1 C37' 50.4(9) 3 3
C41 Zr1 C40' 54.2(8) 3 3
C38' Zr1 C40' 138.2(10) 3 3
C37 Zr1 C40' 65.9(9) 3 3
C40 Zr1 C40' 24.4(8) 3 3
C39 Zr1 C40' 14.7(7) 3 3
C38 Zr1 C40' 148.1(11) 3 3
C41' Zr1 C40' 31.5(9) 3 3
C39' Zr1 C40' 32.1(7) 3 3
C37' Zr1 C40' 51.0(8) 3 3
C41 Zr1 Zn1 140.2(8) 3 3
C38' Zr1 Zn1 131.8(10) 3 3
C37 Zr1 Zn1 123.7(10) 3 3
C40 Zr1 Zn1 113.0(9) 3 3
C39 Zr1 Zn1 85.8(10) 3 3
C38 Zr1 Zn1 122.7(10) 3 3
C41' Zr1 Zn1 119.6(8) 3 3
C39' Zr1 Zn1 70.0(5) 3 3
C37' Zr1 Zn1 117.3(11) 3 3
C40' Zr1 Zn1 89.2(7) 3 3
C41 Zr1 Zn1 89.1(5) 3 .
C38' Zr1 Zn1 86.0(12) 3 .
C37 Zr1 Zn1 121.5(9) 3 .
C40 Zr1 Zn1 70.6(7) 3 .
C39 Zr1 Zn1 93.1(7) 3 .
C38 Zr1 Zn1 93.6(15) 3 .
C41' Zr1 Zn1 82.7(6) 3 .
C39' Zr1 Zn1 106.6(6) 3 .
C37' Zr1 Zn1 113.5(8) 3 .
C40' Zr1 Zn1 78.4(5) 3 .
Zn1 Zr1 Zn1 99.12(3) 3 .
C1 Zn1 Zr1 172.84(13) . .
C2 C1 C6 117.3(4) . .
C2 C1 Zn1 121.9(3) . .
C6 C1 Zn1 120.7(3) . .
C1 C2 C3 120.5(4) . .
C1 C2 C22 121.7(4) . .
C3 C2 C22 117.7(4) . .
C4 C3 C2 120.3(4) . .
C5 C4 C3 120.4(5) . .
C4 C5 C6 120.1(4) . .
C1 C6 C5 121.2(4) . .
C1 C6 C7 120.2(4) . .
C5 C6 C7 118.5(4) . .
C12 C7 C8 120.1(4) . .
C12 C7 C6 119.4(5) . .
C8 C7 C6 120.5(4) . .
C7 C8 C9 118.0(5) . .
C7 C8 C19 118.7(10) . .
C9 C8 C19 122.7(10) . .
C7 C8 C19' 124.3(15) . .
C9 C8 C19' 115.8(15) . .
C19 C8 C19' 22.7(12) . .
C10 C9 C8 123.6(6) . .
C9 C10 C11 117.8(5) . .
C9 C10 C16 121.2(7) . .
C11 C10 C16 121.0(6) . .
C10 C11 C12 122.0(6) . .
C7 C12 C11 118.5(5) . .
C7 C12 C13 121.7(5) . .
C11 C12 C13 119.6(5) . .
C15 C13 C12 114.4(7) . .
C15 C13 C14 110.0(7) . .
C12 C13 C14 110.4(6) . .
C18 C16 C17 121.0(10) . .
C18 C16 C10 112.6(9) . .
C17 C16 C10 110.6(8) . .
C8 C19 C20 112.3(15) . .
C8 C19 C21 109.8(16) . .
C20 C19 C21 107.0(16) . .
C20' C19' C21' 114(3) . .
C20' C19' C8 105(3) . .
C21' C19' C8 120(3) . .
C23 C22 C27 119.7(4) . .
C23 C22 C2 121.3(4) . .
C27 C22 C2 118.9(4) . .
C22 C23 C24 119.4(5) . .
C22 C23 C34 121.5(4) . .
C24 C23 C34 119.1(5) . .
C25 C24 C23 121.8(6) . .
C26 C25 C24 118.1(5) . .
C26 C25 C31 121.3(7) . .
C24 C25 C31 120.6(7) . .
C27 C26 C25 122.6(6) . .
C26 C27 C22 118.3(5) . .
C26 C27 C28 119.4(5) . .
C22 C27 C28 122.1(5) . .
C27 C28 C30 113.2(6) . .
C27 C28 C29 111.7(7) . .
C30 C28 C29 110.8(7) . .
C32 C31 C33 128.8(8) . .
C32 C31 C25 115.1(7) . .
C33 C31 C25 112.6(7) . .
C23 C34 C36 113.5(6) . .
C23 C34 C35 112.6(6) . .
C36 C34 C35 107.2(7) . .
C41 C37 C38 99(3) . 3
C37 C38 C39 117(3) 3 3
C40 C39 C38 105(4) . 3
C39 C40 C41 103(2) . .
C37 C41 C40 115(2) . .
C41' C37' C38' 112(3) . 3
C39' C38' C37' 103(2) 3 3
C38' C39' C40' 113(2) 3 .
C39' C40' C41' 106(2) . .
C37' C41' C40' 106(3) . .
C43 O1 C43 180.0 . 5_566
C43 O1 C43' 59.774(5) . .
C43 O1 C43' 120.227(6) 5_566 .
C43 O1 C43' 120.226(6) . 5_566
C43 O1 C43' 59.774(6) 5_566 5_566
C43' O1 C43' 180.0 . 5_566
O1 C43 C42 143.976(4) . .
C42' C43' O1 94.659(7) . .

loop_
_geom_bond_atom_site_label_1
_geom_bond_atom_site_label_2
_geom_bond_distance
_geom_bond_site_symmetry_2
Zr1 C41 2.414(15) 3
Zr1 C38' 2.49(4) 3
Zr1 C37 2.43(3) 3
Zr1 C40 2.46(3) 3
Zr1 C39 2.44(3) 3
Zr1 C38 2.43(4) 3
Zr1 C41' 2.53(3) 3
Zr1 C39' 2.510(16) 3
Zr1 C37' 2.53(3) 3
Zr1 C40' 2.56(3) 3
Zr1 Zn1 2.7721(7) 3
Zr1 Zn1 2.7721(7) .
Zn1 C1 1.997(4) .
C1 C2 1.404(6) .
C1 C6 1.411(6) .
C2 C3 1.396(6) .
C2 C22 1.498(6) .
C3 C4 1.378(7) .
C4 C5 1.367(7) .
C5 C6 1.386(7) .
C6 C7 1.511(6) .
C7 C12 1.393(7) .
C7 C8 1.399(7) .
C8 C9 1.401(7) .
C8 C19 1.52(3) .
C8 C19' 1.55(4) .
C9 C10 1.341(9) .
C10 C11 1.388(9) .
C10 C16 1.525(8) .
C11 C12 1.401(7) .
C12 C13 1.538(8) .
C13 C15 1.517(11) .
C13 C14 1.529(10) .
C16 C18 1.416(15) .
C16 C17 1.512(14) .
C19 C20 1.54(2) .
C19 C21 1.54(2) .
C19' C20' 1.48(4) .
C19' C21' 1.49(3) .
C22 C23 1.394(7) .
C22 C27 1.415(7) .
C23 C24 1.393(7) .
C23 C34 1.507(8) .
C24 C25 1.378(9) .
C25 C26 1.381(9) .
C25 C31 1.550(8) .
C26 C27 1.387(7) .
C27 C28 1.509(8) .
C28 C30 1.511(10) .
C28 C29 1.497(10) .
C31 C32 1.378(11) .
C31 C33 1.421(11) .
C34 C36 1.513(10) .
C34 C35 1.524(9) .
C37 C41 1.35(4) .
C37 C38 1.38(8) 3
C38 C37 1.38(8) 3
C38 C39 1.36(7) 3
C39 C40 1.40(5) .
C39 C38 1.36(7) 3
C40 C41 1.44(4) .
C37' C41' 1.37(4) .
C37' C38' 1.41(5) 3
C38' C39' 1.34(6) 3
C38' C37' 1.41(5) 3
C39' C38' 1.34(6) 3
C39' C40' 1.40(3) .
C40' C41' 1.38(4) .
O1 C43 1.46042(12) .
O1 C43 1.46042(12) 5_566
O1 C43' 1.6180 .
O1 C43' 1.61799(10) 5_566
C42 C43 1.50252(11) .
C42' C43' 1.4471 .
